data_2226398
loop_
_publ_author_name
'H\"okelek, Tuncer'
'S\"uzen, Yasemin'
'Tercan, Bar\?i\,s'
'Tenlik, Erdin\,c'
'Necefo\(glu, Hacali'

_publ_section_title
;
 Diaqua(isonicotinamide-\k<i>N</i>^1^)(4-methoxybenzoato-\k^2^<i>O</i>,<i>O</i>')(4-methoxybenzoato-\k<i>O</i>)cobalt(II)
;
_journal_coeditor_code CV2727
_journal_issue 7
_journal_name_full 'Acta Crystallographica Section E'
_journal_page_first m784
_journal_page_last m785
_journal_paper_doi 10.1107/S160053681002194X
_journal_volume 66
_journal_year 2010
_chemical_formula_iupac '[Co (C8 H7 O3)2 (C6 H6 N2 O) (H2 O)2]'
_chemical_formula_moiety 'C22 H24 Co N2 O9'
_chemical_formula_sum 'C22 H24 Co N2 O9'
_chemical_formula_weight 519.36
_chemical_name_systematic
;
Diaqua(isonicotinamide-\k<i>N</i>^1^)(4-methoxybenzoato-
\k^2^<i>O</i>,<i>O</i>')(4-methoxybenzoato-\k<i>O</i>)cobalt(II)
;
_space_group_IT_number 4
_symmetry_cell_setting monoclinic
_symmetry_space_group_name_Hall 'P 2yb'
_symmetry_space_group_name_H-M 'P 1 21 1'
_atom_sites_solution_hydrogens geom
_atom_sites_solution_primary direct
_atom_sites_solution_secondary difmap
_audit_creation_method SHELXL-97
_cell_angle_alpha 90.00
_cell_angle_beta 99.808(2)
_cell_angle_gamma 90.00
_cell_formula_units_Z 2
_cell_length_a 8.2666(2)
_cell_length_b 6.8055(2)
_cell_length_c 20.5415(4)
_cell_measurement_reflns_used 6882
_cell_measurement_temperature 100(2)
_cell_measurement_theta_max 28.36
_cell_measurement_theta_min 2.50
_cell_volume 1138.74(5)
_computing_cell_refinement 'SAINT (Bruker, 2007)'
_computing_data_collection 'APEX2 (Bruker, 2007)'
_computing_data_reduction 'SAINT (Bruker, 2007)'
_computing_molecular_graphics 'ORTEP-3 for Windows (Farrugia, 1997)'
_computing_publication_material 'WinGX (Farrugia, 1999) and PLATON (Spek, 2009)'
_computing_structure_refinement 'SHELXL97 (Sheldrick, 2008)'
_computing_structure_solution 'SHELXS97 (Sheldrick, 2008)'
_diffrn_ambient_temperature 100(2)
_diffrn_measured_fraction_theta_full 0.998
_diffrn_measured_fraction_theta_max 0.998
_diffrn_measurement_device_type 'Bruker Kappa APEXII CCD area-detector diffractometer'
_diffrn_measurement_method '\f and \w scans'
_diffrn_radiation_monochromator graphite
_diffrn_radiation_source 'fine-focus sealed tube'
_diffrn_radiation_type MoK\a
_diffrn_radiation_wavelength 0.71073
_diffrn_reflns_av_R_equivalents 0.0202
_diffrn_reflns_av_sigmaI/netI 0.0379
_diffrn_reflns_limit_h_max 9
_diffrn_reflns_limit_h_min -11
_diffrn_reflns_limit_k_max 9
_diffrn_reflns_limit_k_min -8
_diffrn_reflns_limit_l_max 27
_diffrn_reflns_limit_l_min -27
_diffrn_reflns_number 11263
_diffrn_reflns_theta_full 28.37
_diffrn_reflns_theta_max 28.37
_diffrn_reflns_theta_min 1.01
_exptl_absorpt_coefficient_mu 0.810
_exptl_absorpt_correction_T_max 0.7911
_exptl_absorpt_correction_T_min 0.7392
_exptl_absorpt_correction_type multi-scan
_exptl_absorpt_process_details '(SADABS; Bruker, 2005)'
_exptl_crystal_colour brown
_exptl_crystal_density_diffrn 1.515
_exptl_crystal_density_method 'not measured'
_exptl_crystal_description block
_exptl_crystal_F_000 538
_exptl_crystal_size_max 0.39
_exptl_crystal_size_mid 0.32
_exptl_crystal_size_min 0.28
_refine_diff_density_max 0.294
_refine_diff_density_min -0.239
_refine_ls_abs_structure_details 'Flack (1983), 1761 Friedel pairs'
_refine_ls_abs_structure_Flack 0.015(7)
_refine_ls_extinction_method none
_refine_ls_goodness_of_fit_ref 1.011
_refine_ls_hydrogen_treatment mixed
_refine_ls_matrix_type full
_refine_ls_number_parameters 333
_refine_ls_number_reflns 4838
_refine_ls_restrained_S_all 1.011
_refine_ls_R_factor_all 0.0239
_refine_ls_R_factor_gt 0.0218
_refine_ls_shift/su_max 0.003
_refine_ls_shift/su_mean 0.000
_refine_ls_structure_factor_coef Fsqd
_refine_ls_weighting_details 'calc w=1/[\s^2^(Fo^2^)+(0.0215P)^2^] where P=(Fo^2^+2Fc^2^)/3'
_refine_ls_weighting_scheme calc
_refine_ls_wR_factor_gt 0.0489
_refine_ls_wR_factor_ref 0.0495
_reflns_number_gt 4597
_reflns_number_total 4838
_reflns_threshold_expression I>2\s(I)
_cod_data_source_file cv2727.cif
_cod_data_source_block I
_cod_original_sg_symbol_H-M 'P 21'
_cod_database_code 2226398
_cod_database_fobs_code 2226398

loop_
_symmetry_equiv_pos_as_xyz
'x, y, z'
'-x, y+1/2, -z'

loop_
_atom_site_type_symbol
_atom_site_label
_atom_site_fract_x
_atom_site_fract_y
_atom_site_fract_z
_atom_site_U_iso_or_equiv
_atom_site_adp_type
_atom_site_calc_flag
_atom_site_refinement_flags
_atom_site_occupancy
_atom_site_disorder_assembly
_atom_site_disorder_group
Co Co1 0.83963(2) 0.92738(3) 0.717117(8) 0.01106(5) Uani d . 1 . .
O O1 0.87439(13) 0.72789(18) 0.79844(5) 0.0132(2) Uani d . 1 . .
O O2 0.75818(13) 1.01182(18) 0.81134(5) 0.0145(2) Uani d . 1 . .
O O3 0.68768(15) 0.5746(2) 1.08004(5) 0.0212(3) Uani d . 1 . .
O O4 0.78237(13) 0.51498(18) 0.63163(5) 0.0156(2) Uani d . 1 . .
O O5 0.95880(13) 0.76378(18) 0.65605(5) 0.0146(2) Uani d . 1 . .
O O6 1.43741(13) 0.13627(18) 0.56391(5) 0.0160(2) Uani d . 1 . .
O O7 1.44482(14) 1.65456(18) 0.77779(5) 0.0160(2) Uani d . 1 . .
O O8 0.60930(14) 0.78883(19) 0.68139(6) 0.0147(2) Uani d . 1 . .
H H81 0.652(3) 0.692(4) 0.6668(10) 0.024(6) Uiso d . 1 . .
H H82 0.564(3) 0.750(4) 0.7153(12) 0.052(7) Uiso d . 1 . .
O O9 0.72143(15) 1.1511(2) 0.66328(6) 0.0177(3) Uani d . 1 . .
H H91 0.639(2) 1.126(4) 0.6396(10) 0.024(6) Uiso d . 1 . .
H H92 0.749(2) 1.277(4) 0.6543(9) 0.021(5) Uiso d . 1 . .
N N1 1.05301(16) 1.0966(2) 0.74674(6) 0.0127(3) Uani d . 1 . .
N N2 1.62169(17) 1.4016(3) 0.79899(7) 0.0175(3) Uani d . 1 . .
H H2A 1.643(2) 1.290(4) 0.8055(9) 0.015(5) Uiso d . 1 . .
H H2B 1.708(3) 1.486(4) 0.8026(10) 0.033(6) Uiso d . 1 . .
C C1 0.80942(19) 0.8473(3) 0.83434(7) 0.0130(3) Uani d . 1 . .
C C2 0.79173(19) 0.7843(3) 0.90221(7) 0.0140(3) Uani d . 1 . .
C C3 0.86387(19) 0.6109(3) 0.92813(7) 0.0172(3) Uani d . 1 . .
H H3 0.9323 0.5420 0.9046 0.021 Uiso calc R 1 . .
C C4 0.8362(2) 0.5378(3) 0.98853(7) 0.0190(4) Uani d . 1 . .
H H4 0.8862 0.4220 1.0056 0.023 Uiso calc R 1 . .
C C5 0.7328(2) 0.6403(3) 1.02288(7) 0.0172(4) Uani d . 1 . .
C C6 0.6650(2) 0.8189(3) 0.99909(8) 0.0200(4) Uani d . 1 . .
H H6 0.6001 0.8901 1.0235 0.024 Uiso calc R 1 . .
C C7 0.69427(19) 0.8905(3) 0.93914(7) 0.0172(4) Uani d . 1 . .
H H7 0.6489 1.0099 0.9233 0.021 Uiso calc R 1 . .
C C8 0.7330(2) 0.3780(3) 1.10016(8) 0.0238(4) Uani d . 1 . .
H H8A 0.6763 0.3397 1.1352 0.036 Uiso calc R 1 . .
H H8B 0.8493 0.3718 1.1154 0.036 Uiso calc R 1 . .
H H8C 0.7038 0.2906 1.0633 0.036 Uiso calc R 1 . .
C C9 0.92278(19) 0.5941(2) 0.63394(7) 0.0125(3) Uani d . 1 . .
C C10 1.05374(18) 0.4757(2) 0.60954(7) 0.0122(4) Uani d . 1 . .
C C11 1.0197(2) 0.2936(3) 0.57978(7) 0.0160(3) Uani d . 1 . .
H H11 0.9117 0.2493 0.5716 0.019 Uiso calc R 1 . .
C C12 1.14209(19) 0.1759(3) 0.56200(7) 0.0160(3) Uani d . 1 . .
H H12 1.1168 0.0551 0.5416 0.019 Uiso calc R 1 . .
C C13 1.30388(19) 0.2427(3) 0.57528(7) 0.0135(3) Uani d . 1 . .
C C14 1.33919(17) 0.4281(3) 0.60267(6) 0.0160(3) Uani d . 1 . .
H H14 1.4464 0.4749 0.6093 0.019 Uiso calc R 1 . .
C C15 1.2158(2) 0.5421(3) 0.61986(7) 0.0148(3) Uani d . 1 . .
H H15 1.2406 0.6651 0.6386 0.018 Uiso calc R 1 . .
C C16 1.4086(2) -0.0503(3) 0.53119(7) 0.0191(4) Uani d . 1 . .
H H16A 1.5118 -0.1095 0.5271 0.029 Uiso calc R 1 . .
H H16B 1.3448 -0.0312 0.4880 0.029 Uiso calc R 1 . .
H H16C 1.3501 -0.1347 0.5566 0.029 Uiso calc R 1 . .
C C17 1.20276(19) 1.0299(3) 0.74076(7) 0.0156(3) Uani d . 1 . .
H H17 1.2125 0.9018 0.7261 0.019 Uiso calc R 1 . .
C C18 1.34326(19) 1.1433(3) 0.75550(7) 0.0143(3) Uani d . 1 . .
H H18 1.4452 1.0910 0.7518 0.017 Uiso calc R 1 . .
C C19 1.32986(18) 1.3358(2) 0.77577(7) 0.0119(3) Uani d . 1 . .
C C20 1.17472(17) 1.4047(3) 0.78314(6) 0.0132(3) Uani d . 1 . .
H H20 1.1614 1.5323 0.7975 0.016 Uiso calc R 1 . .
C C21 1.04258(19) 1.2809(3) 0.76878(7) 0.0145(3) Uani d . 1 . .
H H21 0.9402 1.3273 0.7746 0.017 Uiso calc R 1 . .
C C22 1.47067(19) 1.4762(2) 0.78517(7) 0.0135(3) Uani d . 1 . .

loop_
_atom_site_aniso_label
_atom_site_aniso_U_11
_atom_site_aniso_U_22
_atom_site_aniso_U_33
_atom_site_aniso_U_12
_atom_site_aniso_U_13
_atom_site_aniso_U_23
Co1 0.00979(9) 0.00942(10) 0.01397(8) -0.00058(10) 0.00201(6) -0.00009(9)
O1 0.0127(5) 0.0116(6) 0.0158(5) 0.0014(5) 0.0036(4) -0.0003(4)
O2 0.0120(6) 0.0131(6) 0.0190(5) 0.0013(5) 0.0042(4) 0.0016(5)
O3 0.0236(7) 0.0243(8) 0.0170(5) 0.0001(6) 0.0068(5) 0.0039(5)
O4 0.0115(5) 0.0136(6) 0.0223(5) -0.0021(5) 0.0046(4) -0.0018(5)
O5 0.0133(5) 0.0123(6) 0.0191(5) -0.0025(5) 0.0051(4) -0.0027(5)
O6 0.0133(5) 0.0146(7) 0.0201(5) 0.0021(5) 0.0033(4) -0.0031(5)
O7 0.0144(6) 0.0106(6) 0.0237(5) 0.0000(5) 0.0057(4) -0.0008(5)
O8 0.0124(6) 0.0125(7) 0.0192(5) -0.0017(5) 0.0029(4) -0.0006(5)
O9 0.0139(6) 0.0125(7) 0.0246(6) -0.0031(5) -0.0029(5) 0.0033(5)
N1 0.0124(6) 0.0120(7) 0.0137(5) -0.0005(6) 0.0024(5) 0.0007(5)
N2 0.0111(6) 0.0087(9) 0.0324(7) -0.0007(6) 0.0029(5) -0.0019(7)
C1 0.0066(7) 0.0138(8) 0.0178(7) -0.0038(6) 0.0000(6) -0.0006(6)
C2 0.0121(7) 0.0141(9) 0.0153(6) -0.0031(7) 0.0010(5) 0.0003(6)
C3 0.0148(8) 0.0194(10) 0.0174(7) 0.0026(7) 0.0031(6) -0.0007(7)
C4 0.0178(8) 0.0183(10) 0.0202(7) 0.0026(7) 0.0015(6) 0.0033(7)
C5 0.0148(8) 0.0226(10) 0.0139(6) -0.0037(7) 0.0019(6) 0.0004(6)
C6 0.0211(9) 0.0204(10) 0.0201(7) 0.0019(7) 0.0076(6) -0.0029(7)
C7 0.0174(7) 0.0140(11) 0.0206(7) -0.0004(7) 0.0042(6) -0.0006(6)
C8 0.0236(9) 0.0289(13) 0.0188(7) -0.0002(8) 0.0030(6) 0.0080(7)
C9 0.0140(8) 0.0123(9) 0.0112(6) 0.0002(6) 0.0017(6) 0.0016(6)
C10 0.0117(7) 0.0137(10) 0.0115(6) 0.0007(6) 0.0025(5) 0.0023(5)
C11 0.0116(8) 0.0175(9) 0.0189(7) -0.0026(7) 0.0025(6) -0.0010(7)
C12 0.0167(8) 0.0138(9) 0.0174(7) -0.0025(7) 0.0029(6) -0.0037(6)
C13 0.0150(8) 0.0143(9) 0.0116(6) 0.0008(7) 0.0031(5) 0.0004(6)
C14 0.0126(6) 0.0170(8) 0.0187(6) -0.0038(9) 0.0034(5) -0.0018(8)
C15 0.0175(8) 0.0120(9) 0.0151(6) -0.0023(7) 0.0031(6) -0.0033(6)
C16 0.0222(8) 0.0158(10) 0.0191(6) 0.0021(8) 0.0035(6) -0.0044(7)
C17 0.0151(8) 0.0119(9) 0.0198(7) 0.0013(7) 0.0030(6) -0.0024(6)
C18 0.0101(7) 0.0135(9) 0.0200(7) 0.0021(7) 0.0047(6) -0.0011(6)
C19 0.0121(7) 0.0126(8) 0.0116(6) -0.0016(6) 0.0031(5) 0.0008(6)
C20 0.0139(7) 0.0089(10) 0.0175(6) 0.0032(7) 0.0048(5) -0.0019(6)
C21 0.0122(8) 0.0142(9) 0.0178(7) 0.0008(7) 0.0047(6) -0.0010(6)
C22 0.0136(7) 0.0136(10) 0.0145(6) -0.0018(6) 0.0052(5) -0.0022(5)

loop_
_atom_type_symbol
_atom_type_description
_atom_type_scat_dispersion_real
_atom_type_scat_dispersion_imag
_atom_type_scat_source
C C 0.0033 0.0016 'International Tables Vol C Tables 4.2.6.8 and 6.1.1.4'
H H 0.0000 0.0000 'International Tables Vol C Tables 4.2.6.8 and 6.1.1.4'
Co Co 0.3494 0.9721 'International Tables Vol C Tables 4.2.6.8 and 6.1.1.4'
N N 0.0061 0.0033 'International Tables Vol C Tables 4.2.6.8 and 6.1.1.4'
O O 0.0106 0.0060 'International Tables Vol C Tables 4.2.6.8 and 6.1.1.4'

loop_
_geom_angle_atom_site_label_1
_geom_angle_atom_site_label_2
_geom_angle_atom_site_label_3
_geom_angle_site_symmetry_1
_geom_angle_site_symmetry_3
_geom_angle
_geom_angle_publ_flag
O1 Co1 O2 . . 60.32(4) ?
O1 Co1 O8 . . 88.94(4) ?
O5 Co1 O1 . . 96.83(4) ?
O5 Co1 O2 . . 156.69(4) ?
O5 Co1 O8 . . 92.47(5) ?
O5 Co1 N1 . . 90.44(5) ?
O8 Co1 O2 . . 91.64(5) ?
O9 Co1 O1 . . 153.01(5) ?
O9 Co1 O2 . . 95.22(5) ?
O9 Co1 O5 . . 108.09(5) ?
O9 Co1 O8 . . 79.99(5) ?
O9 Co1 N1 . . 92.80(5) ?
N1 Co1 O1 . . 97.30(5) ?
N1 Co1 O2 . . 88.29(5) ?
N1 Co1 O8 . . 172.76(5) ?
C1 O1 Co1 . . 91.92(10) ?
C1 O2 Co1 . . 87.97(10) ?
C5 O3 C8 . . 117.25(14) ?
C9 O5 Co1 . . 127.62(10) ?
C13 O6 C16 . . 118.14(12) ?
Co1 O8 H81 . . 93.8(15) ?
Co1 O8 H82 . . 109.5(15) ?
H81 O8 H82 . . 108(2) ?
Co1 O9 H91 . . 117.3(17) ?
Co1 O9 H92 . . 134.2(12) ?
H91 O9 H92 . . 108(2) ?
C17 N1 Co1 . . 121.84(11) ?
C21 N1 Co1 . . 120.64(11) ?
C21 N1 C17 . . 117.40(14) ?
C22 N2 H2A . . 125.4(14) ?
C22 N2 H2B . . 118.0(14) ?
H2A N2 H2B . . 117(2) ?
O1 C1 C2 . . 118.41(15) ?
O2 C1 O1 . . 119.79(14) ?
O2 C1 C2 . . 121.77(15) ?
C3 C2 C7 . . 118.77(14) ?
C3 C2 C1 . . 120.01(15) ?
C7 C2 C1 . . 121.09(15) ?
C2 C3 C4 . . 121.42(16) ?
C2 C3 H3 . . 119.3 ?
C4 C3 H3 . . 119.3 ?
C3 C4 H4 . . 120.6 ?
C5 C4 C3 . . 118.90(17) ?
C5 C4 H4 . . 120.6 ?
O3 C5 C4 . . 123.71(17) ?
O3 C5 C6 . . 115.79(15) ?
C4 C5 C6 . . 120.49(15) ?
C7 C6 C5 . . 119.92(16) ?
C7 C6 H6 . . 120.0 ?
C5 C6 H6 . . 120.0 ?
C2 C7 H7 . . 119.8 ?
C6 C7 C2 . . 120.36(16) ?
C6 C7 H7 . . 119.8 ?
O3 C8 H8A . . 109.5 ?
O3 C8 H8B . . 109.5 ?
O3 C8 H8C . . 109.5 ?
H8A C8 H8B . . 109.5 ?
H8A C8 H8C . . 109.5 ?
H8B C8 H8C . . 109.5 ?
O4 C9 C10 . . 117.72(14) ?
O5 C9 O4 . . 124.05(14) ?
O5 C9 C10 . . 118.23(13) ?
C11 C10 C9 . . 121.43(14) ?
C11 C10 C15 . . 118.24(15) ?
C15 C10 C9 . . 120.23(14) ?
C10 C11 H11 . . 119.1 ?
C12 C11 C10 . . 121.90(15) ?
C12 C11 H11 . . 119.1 ?
C11 C12 C13 . . 118.61(16) ?
C11 C12 H12 . . 120.7 ?
C13 C12 H12 . . 120.7 ?
O6 C13 C14 . . 115.31(13) ?
O6 C13 C12 . . 124.54(15) ?
C14 C13 C12 . . 120.15(15) ?
C13 C14 H14 . . 119.9 ?
C15 C14 C13 . . 120.10(14) ?
C15 C14 H14 . . 119.9 ?
C10 C15 H15 . . 119.6 ?
C14 C15 C10 . . 120.90(16) ?
C14 C15 H15 . . 119.6 ?
O6 C16 H16A . . 109.5 ?
O6 C16 H16B . . 109.5 ?
O6 C16 H16C . . 109.5 ?
H16A C16 H16B . . 109.5 ?
H16A C16 H16C . . 109.5 ?
H16B C16 H16C . . 109.5 ?
N1 C17 C18 . . 122.89(16) ?
N1 C17 H17 . . 118.6 ?
C18 C17 H17 . . 118.6 ?
C17 C18 H18 . . 120.5 ?
C19 C18 C17 . . 119.09(15) ?
C19 C18 H18 . . 120.5 ?
C18 C19 C20 . . 118.15(15) ?
C18 C19 C22 . . 122.94(15) ?
C20 C19 C22 . . 118.75(15) ?
C19 C20 H20 . . 120.6 ?
C21 C20 C19 . . 118.87(17) ?
C21 C20 H20 . . 120.6 ?
N1 C21 C20 . . 123.53(15) ?
N1 C21 H21 . . 118.2 ?
C20 C21 H21 . . 118.2 ?
O7 C22 N2 . . 122.40(15) ?
O7 C22 C19 . . 119.83(14) ?
N2 C22 C19 . . 117.72(15) ?

loop_
_geom_bond_atom_site_label_1
_geom_bond_atom_site_label_2
_geom_bond_site_symmetry_2
_geom_bond_distance
_geom_bond_publ_flag
Co1 O1 . 2.1338(11) ?
Co1 O2 . 2.2301(11) ?
Co1 O5 . 2.0506(11) ?
Co1 O8 . 2.1394(12) ?
Co1 O9 . 2.0317(13) ?
Co1 N1 . 2.1077(13) ?
O1 C1 . 1.276(2) ?
O2 C1 . 1.260(2) ?
O3 C5 . 1.3662(19) ?
O3 C8 . 1.431(2) ?
O4 C9 . 1.2729(19) ?
O5 C9 . 1.258(2) ?
O6 C13 . 1.3730(19) ?
O6 C16 . 1.437(2) ?
O7 C22 . 1.237(2) ?
O8 H81 . 0.83(2) ?
O8 H82 . 0.89(3) ?
O9 H91 . 0.79(2) ?
O9 H92 . 0.91(2) ?
N1 C17 . 1.344(2) ?
N1 C21 . 1.342(2) ?
N2 C22 . 1.333(2) ?
N2 H2A . 0.79(2) ?
N2 H2B . 0.91(2) ?
C2 C1 . 1.489(2) ?
C2 C3 . 1.387(2) ?
C2 C7 . 1.398(2) ?
C3 C4 . 1.392(2) ?
C3 H3 . 0.9300 ?
C4 H4 . 0.9300 ?
C5 C4 . 1.386(2) ?
C6 C5 . 1.392(3) ?
C6 H6 . 0.9300 ?
C7 C6 . 1.383(2) ?
C7 H7 . 0.9300 ?
C8 H8A . 0.9600 ?
C8 H8B . 0.9600 ?
C8 H8C . 0.9600 ?
C10 C9 . 1.502(2) ?
C10 C11 . 1.389(2) ?
C10 C15 . 1.395(2) ?
C11 H11 . 0.9300 ?
C12 C11 . 1.387(2) ?
C12 C13 . 1.395(2) ?
C12 H12 . 0.9300 ?
C14 C13 . 1.392(3) ?
C14 C15 . 1.375(2) ?
C14 H14 . 0.9300 ?
C15 H15 . 0.9300 ?
C16 H16A . 0.9600 ?
C16 H16B . 0.9600 ?
C16 H16C . 0.9600 ?
C17 C18 . 1.385(2) ?
C17 H17 . 0.9300 ?
C18 H18 . 0.9300 ?
C19 C18 . 1.385(2) ?
C19 C20 . 1.398(2) ?
C20 H20 . 0.9300 ?
C21 C20 . 1.371(2) ?
C21 H21 . 0.9300 ?
C22 C19 . 1.493(2) ?

loop_
_geom_hbond_atom_site_label_D
_geom_hbond_atom_site_label_H
_geom_hbond_atom_site_label_A
_geom_hbond_site_symmetry_A
_geom_hbond_distance_DH
_geom_hbond_distance_HA
_geom_hbond_distance_DA
_geom_hbond_angle_DHA
_geom_hbond_publ_flag
N2 H2A O2 1_655 0.79(3) 2.11(3) 2.877(2) 164.0(17) yes
N2 H2B O1 1_665 0.91(3) 2.16(3) 3.050(2) 167(2) yes
O8 H81 O4 . 0.83(3) 1.84(3) 2.6577(17) 167(3) yes
O8 H82 O7 1_445 0.89(2) 1.86(3) 2.7427(16) 172(2) yes
O9 H91 O6 1_465 0.786(19) 2.078(19) 2.8384(16) 163(2) yes
O9 H92 O4 1_565 0.91(3) 1.72(3) 2.6307(18) 174.1(15) yes
C8 H8A O7 2_737 0.96 2.5300 3.466(2) 166 yes
C16 H16B O4 2_746 0.96 2.5200 3.4752(18) 171 yes

loop_
_geom_torsion_atom_site_label_1
_geom_torsion_atom_site_label_2
_geom_torsion_atom_site_label_3
_geom_torsion_atom_site_label_4
_geom_torsion_site_symmetry_1
_geom_torsion_site_symmetry_2
_geom_torsion_site_symmetry_3
_geom_torsion_site_symmetry_4
_geom_torsion
_geom_torsion_publ_flag
O2 Co1 O1 C1 . . . . 0.09(8) ?
O5 Co1 O1 C1 . . . . 175.24(9) ?
O8 Co1 O1 C1 . . . . -92.40(9) ?
O9 Co1 O1 C1 . . . . -27.20(15) ?
N1 Co1 O1 C1 . . . . 83.91(9) ?
O1 Co1 O2 C1 . . . . -0.10(8) ?
O5 Co1 O2 C1 . . . . -12.36(15) ?
O8 Co1 O2 C1 . . . . 87.75(9) ?
O9 Co1 O2 C1 . . . . 167.84(9) ?
N1 Co1 O2 C1 . . . . -99.50(9) ?
O1 Co1 O5 C9 . . . . 60.93(12) ?
O2 Co1 O5 C9 . . . . 71.64(17) ?
O8 Co1 O5 C9 . . . . -28.29(12) ?
O9 Co1 O5 C9 . . . . -108.57(12) ?
N1 Co1 O5 C9 . . . . 158.34(12) ?
O1 Co1 N1 C17 . . . . 75.29(12) ?
O1 Co1 N1 C21 . . . . -108.72(11) ?
O2 Co1 N1 C17 . . . . 135.07(12) ?
O2 Co1 N1 C21 . . . . -48.93(11) ?
O5 Co1 N1 C17 . . . . -21.65(12) ?
O5 Co1 N1 C21 . . . . 154.35(11) ?
O9 Co1 N1 C17 . . . . -129.79(12) ?
O9 Co1 N1 C21 . . . . 46.21(12) ?
Co1 O1 C1 O2 . . . . -0.17(14) ?
Co1 O1 C1 C2 . . . . 177.95(12) ?
Co1 O2 C1 O1 . . . . 0.16(14) ?
Co1 O2 C1 C2 . . . . -177.89(13) ?
C8 O3 C5 C4 . . . . -8.5(2) ?
C8 O3 C5 C6 . . . . 170.10(14) ?
Co1 O5 C9 O4 . . . . 19.3(2) ?
Co1 O5 C9 C10 . . . . -159.84(9) ?
C16 O6 C13 C12 . . . . 5.3(2) ?
C16 O6 C13 C14 . . . . -175.44(13) ?
Co1 N1 C17 C18 . . . . 175.31(11) ?
C21 N1 C17 C18 . . . . -0.8(2) ?
Co1 N1 C21 C20 . . . . -173.91(11) ?
C17 N1 C21 C20 . . . . 2.3(2) ?
C3 C2 C1 O2 . . . . -173.63(14) ?
C7 C2 C1 O2 . . . . 10.6(2) ?
C3 C2 C1 O1 . . . . 8.3(2) ?
C7 C2 C1 O1 . . . . -167.51(14) ?
C1 C2 C3 C4 . . . . -173.46(15) ?
C7 C2 C3 C4 . . . . 2.4(2) ?
C1 C2 C7 C6 . . . . 173.09(15) ?
C3 C2 C7 C6 . . . . -2.8(2) ?
C2 C3 C4 C5 . . . . 0.7(3) ?
O3 C5 C4 C3 . . . . 175.05(15) ?
C6 C5 C4 C3 . . . . -3.5(2) ?
C7 C6 C5 O3 . . . . -175.47(15) ?
C7 C6 C5 C4 . . . . 3.2(2) ?
C2 C7 C6 C5 . . . . 0.0(2) ?
C11 C10 C9 O4 . . . . 5.9(2) ?
C11 C10 C9 O5 . . . . -174.93(13) ?
C15 C10 C9 O4 . . . . -170.39(13) ?
C15 C10 C9 O5 . . . . 8.8(2) ?
C9 C10 C11 C12 . . . . -174.61(14) ?
C15 C10 C11 C12 . . . . 1.7(2) ?
C9 C10 C15 C14 . . . . 174.66(14) ?
C11 C10 C15 C14 . . . . -1.7(2) ?
C13 C12 C11 C10 . . . . 0.8(2) ?
C11 C12 C13 O6 . . . . 175.92(14) ?
C11 C12 C13 C14 . . . . -3.3(2) ?
C15 C14 C13 O6 . . . . -175.95(13) ?
C15 C14 C13 C12 . . . . 3.3(2) ?
C13 C14 C15 C10 . . . . -0.8(2) ?
N1 C17 C18 C19 . . . . -1.6(2) ?
C20 C19 C18 C17 . . . . 2.6(2) ?
C22 C19 C18 C17 . . . . -172.69(13) ?
C18 C19 C20 C21 . . . . -1.3(2) ?
C22 C19 C20 C21 . . . . 174.22(13) ?
N1 C21 C20 C19 . . . . -1.2(2) ?
O7 C22 C19 C18 . . . . 151.80(15) ?
N2 C22 C19 C18 . . . . -25.7(2) ?
O7 C22 C19 C20 . . . . -23.5(2) ?
N2 C22 C19 C20 . . . . 158.99(13) ?
